data_4317762
loop_
_publ_author_name
'Krystyna Rachlewicz'
'Lechos\/law Latos-Gra\.zy\'nski'
'Emanuel Vogel'
'Zbigniew Ciunik'
'Lucjan B. Jerzykiewicz'

_publ_section_title
;
 Five-Coordinate Iron(III) Porphycenes: 1H NMR, Magnetic, and Structural
 Studies
;
_journal_name_full 'Inorganic Chemistry'
_journal_page_first 1979
_journal_page_last 1988
_journal_paper_doi 10.1021/ic010725j
_journal_volume 41
_journal_year 2002
_chemical_formula_moiety 'C32 H36 Fe N4'
_chemical_formula_sum 'C32 H36 Fe N4'
_chemical_formula_weight 532.50
_chemical_name_systematic
;
 ?
;
_space_group_IT_number 2
_symmetry_cell_setting triclinic
_symmetry_space_group_name_Hall '-P 1'
_symmetry_space_group_name_H-M 'P -1'
_atom_sites_solution_hydrogens geom
_atom_sites_solution_primary direct
_atom_sites_solution_secondary difmap
_audit_creation_method SHELXL-97
_cell_angle_alpha 81.17(3)
_cell_angle_beta 84.85(3)
_cell_angle_gamma 89.29(3)
_cell_formula_units_Z 1
_cell_length_a 5.196(1)
_cell_length_b 9.857(2)
_cell_length_c 12.506(3)
_cell_measurement_reflns_used 873
_cell_measurement_temperature 100.0(5)
_cell_measurement_theta_max 28
_cell_measurement_theta_min 2
_cell_volume 630.4(2)
_computing_cell_refinement 'Kuma CCDKM4 software, version 1.166'
_computing_data_collection 'Kuma CCDKM4 software, version 1.166'
_computing_data_reduction 'Kuma CCDKM4 software, version 1.166'
_computing_molecular_graphics 'SHELXTL-NT V5.1, Bruker AXS 1999'
_computing_publication_material 'PLATON (Spek, 1990)'
_computing_structure_refinement 'SHELXL-97 (Sheldrick, 1997)'
_computing_structure_solution 'SHELXS-97 (Sheldrick, 1990)'
_diffrn_ambient_temperature 100.0(5)
_diffrn_measured_fraction_theta_full 0.838
_diffrn_measured_fraction_theta_max 0.838
_diffrn_measurement_device_type 'Kuma KM4CCD'
_diffrn_measurement_method '\w scan'
_diffrn_radiation_monochromator graphite
_diffrn_radiation_source 'fine-focus sealed tube'
_diffrn_radiation_type MoK\a
_diffrn_radiation_wavelength 0.71073
_diffrn_reflns_av_R_equivalents 0.1040
_diffrn_reflns_av_sigmaI/netI 0.2159
_diffrn_reflns_limit_h_max 6
_diffrn_reflns_limit_h_min -6
_diffrn_reflns_limit_k_max 11
_diffrn_reflns_limit_k_min -13
_diffrn_reflns_limit_l_max 15
_diffrn_reflns_limit_l_min -16
_diffrn_reflns_number 4090
_diffrn_reflns_theta_full 28.53
_diffrn_reflns_theta_max 28.53
_diffrn_reflns_theta_min 3.64
_exptl_absorpt_coefficient_mu 0.628
_exptl_absorpt_correction_T_max 0.9399
_exptl_absorpt_correction_T_min 0.8847
_exptl_absorpt_correction_type none
_exptl_crystal_colour 'rhombic shape'
_exptl_crystal_density_diffrn 1.403
_exptl_crystal_density_method 'not measured'
_exptl_crystal_description dark
_exptl_crystal_F_000 282
_exptl_crystal_size_max 0.10
_exptl_crystal_size_mid 0.10
_exptl_crystal_size_min 0.03
_refine_diff_density_max 0.477
_refine_diff_density_min -0.371
_refine_diff_density_rms 0.084
_refine_ls_extinction_method none
_refine_ls_goodness_of_fit_ref 0.948
_refine_ls_hydrogen_treatment mixed
_refine_ls_matrix_type full
_refine_ls_number_parameters 171
_refine_ls_number_reflns 2674
_refine_ls_number_restraints 0
_refine_ls_restrained_S_all 0.948
_refine_ls_R_factor_all 0.1940
_refine_ls_R_factor_gt 0.0875
_refine_ls_shift/su_max 0.041
_refine_ls_shift/su_mean 0.011
_refine_ls_structure_factor_coef Fsqd
_refine_ls_weighting_details 'w=1/[\s^2^(Fo^2^)+(0.1007P)^2^+0.0000P] where P=(Fo^2^+2Fc^2^)/3'
_refine_ls_weighting_scheme calc
_refine_ls_wR_factor_gt 0.2024
_refine_ls_wR_factor_ref 0.2412
_reflns_number_gt 1106
_reflns_number_total 2674
_reflns_threshold_expression >2sigma(I)
_cod_data_source_file ic010725j_2.cif
_cod_data_source_block compound_2_C32H36FeN4
_cod_depositor_comments
;
The following automatic conversions were performed:

'_symmetry_cell_setting' value 'Triclinic' changed to 'triclinic'
according to the built-in table from CIF Core dictionary named
'cif_core.dic' version 2.4.1 from 2010-06-29.

Automatic conversion script
Id: cif_fix_values 1646 2011-03-28 12:23:43Z adriana 

The following automatic conversions were performed:

'_refine_ls_weighting_scheme' value 'calc
w=1/[\s^2^(Fo^2^)+(0.1007P)^2^+0.0000P] where P=(Fo^2^+2Fc^2^)/3' was
changed to 'calc'. New tag '_refine_ls_weighting_details' was
created. The value of the new tag was set to
'w=1/[\s^2^(Fo^2^)+(0.1007P)^2^+0.0000P] where P=(Fo^2^+2Fc^2^)/3'.

Automatic conversion script
Id: cif_fix_values 3143 2015-03-26 13:38:13Z robertas 
;
_cod_database_code 4317762

loop_
_symmetry_equiv_pos_as_xyz
'x, y, z'
'-x, -y, -z'

loop_
_atom_site_label
_atom_site_type_symbol
_atom_site_fract_x
_atom_site_fract_y
_atom_site_fract_z
_atom_site_U_iso_or_equiv
_atom_site_adp_type
_atom_site_occupancy
_atom_site_calc_flag
_atom_site_refinement_flags
_atom_site_disorder_assembly
_atom_site_disorder_group
Fe1 Fe 0.0000 0.0000 0.0000 0.0496(6) Uani 1 d S . .
N1 N 0.2232(10) 0.1179(5) 0.0603(6) 0.0479(16) Uani 1 d . . .
N2 N 0.1492(10) 0.0383(5) -0.1456(5) 0.0525(17) Uani 1 d . . .
C1 C 0.1756(12) 0.1166(6) 0.1689(7) 0.050(2) Uani 1 d . . .
C2 C 0.3428(13) 0.2084(6) 0.2061(6) 0.0508(19) Uani 1 d . . .
H2 H 0.3438 0.2267 0.2785 0.061 Uiso 1 calc R . .
C3 C 0.4992(11) 0.2646(6) 0.1201(6) 0.0434(18) Uani 1 d . . .
C4 C 0.4303(12) 0.2072(6) 0.0260(7) 0.050(2) Uani 1 d . . .
C5 C 0.5636(12) 0.2361(6) -0.0762(7) 0.053(2) Uani 1 d . . .
H5 H 0.7111 0.2929 -0.0785 0.064 Uiso 1 calc R . .
C6 C 0.5225(11) 0.1979(6) -0.1757(7) 0.053(2) Uani 1 d . . .
H6 H 0.6422 0.2392 -0.2330 0.063 Uiso 1 calc R . .
C7 C 0.3450(12) 0.1125(6) -0.2109(7) 0.055(2) Uani 1 d . . .
C8 C 0.3412(13) 0.0918(6) -0.3229(7) 0.060(2) Uani 1 d . . .
C9 C 0.1473(13) 0.0001(6) -0.3268(7) 0.059(2) Uani 1 d . . .
H9 H 0.1024 -0.0358 -0.3890 0.071 Uiso 1 calc R . .
C10 C 0.0273(12) -0.0303(6) -0.2196(7) 0.052(2) Uani 1 d . . .
C31 C 0.7052(11) 0.3717(6) 0.1165(6) 0.050(2) Uani 1 d . . .
H31A H 0.6591 0.4547 0.0667 0.059 Uiso 1 calc R . .
H31B H 0.8706 0.3365 0.0860 0.059 Uiso 1 calc R . .
C32 C 0.7449(11) 0.4127(6) 0.2260(6) 0.048(2) Uani 1 d . . .
H32A H 0.7925 0.3302 0.2760 0.057 Uiso 1 calc R . .
H32B H 0.5799 0.4481 0.2568 0.057 Uiso 1 calc R . .
C33 C 0.9557(12) 0.5226(6) 0.2197(7) 0.057(2) Uani 1 d . . .
H33A H 1.1222 0.4862 0.1937 0.085 Uiso 1 calc R . .
H33B H 0.9676 0.5476 0.2920 0.085 Uiso 1 calc R . .
H33C H 0.9116 0.6041 0.1693 0.085 Uiso 1 calc R . .
C81 C 0.5184(16) 0.1567(7) -0.4160(8) 0.083(3) Uani 1 d . . .
H81A H 0.5112 0.1034 -0.4766 0.099 Uiso 1 calc R . .
H81B H 0.6971 0.1504 -0.3941 0.099 Uiso 1 calc R . .
C82 C 0.4614(15) 0.3048(8) -0.4570(6) 0.068(2) Uani 1 d . . .
H82A H 0.5919 0.3392 -0.5174 0.081 Uiso 1 calc R . .
H82B H 0.4772 0.3597 -0.3979 0.081 Uiso 1 calc R . .
C83 C 0.189(2) 0.3265(11) -0.4973(7) 0.116(4) Uani 1 d . . .
H83A H 0.1841 0.2902 -0.5658 0.173 Uiso 1 calc R . .
H83B H 0.1488 0.4248 -0.5089 0.173 Uiso 1 calc R . .
H83C H 0.0609 0.2783 -0.4428 0.173 Uiso 1 calc R . .

loop_
_atom_site_aniso_label
_atom_site_aniso_U_11
_atom_site_aniso_U_22
_atom_site_aniso_U_33
_atom_site_aniso_U_23
_atom_site_aniso_U_13
_atom_site_aniso_U_12
Fe1 0.0381(9) 0.0227(7) 0.0798(13) 0.0096(7) 0.0101(8) -0.0007(6)
N1 0.036(3) 0.020(3) 0.080(5) 0.010(3) 0.011(3) -0.006(2)
N2 0.035(3) 0.022(3) 0.093(5) 0.007(3) 0.005(3) 0.008(2)
C1 0.035(4) 0.019(3) 0.086(6) 0.013(3) 0.012(4) 0.002(3)
C2 0.053(4) 0.026(3) 0.067(5) -0.005(3) 0.021(4) 0.000(3)
C3 0.031(4) 0.026(3) 0.065(5) 0.005(3) 0.018(3) 0.000(3)
C4 0.026(4) 0.025(3) 0.091(6) 0.011(4) 0.010(4) 0.002(3)
C5 0.025(4) 0.021(3) 0.103(7) 0.003(4) 0.021(4) -0.002(3)
C6 0.026(4) 0.019(3) 0.101(7) 0.010(4) 0.024(4) 0.002(2)
C7 0.036(4) 0.022(3) 0.094(7) 0.015(4) 0.014(4) -0.001(3)
C8 0.052(5) 0.029(4) 0.089(7) -0.003(4) 0.036(4) -0.013(3)
C9 0.048(4) 0.033(4) 0.087(6) -0.002(4) 0.027(4) -0.013(3)
C10 0.033(4) 0.022(3) 0.095(6) -0.003(4) 0.013(4) 0.006(3)
C31 0.030(4) 0.027(3) 0.086(6) 0.001(3) 0.011(4) 0.001(3)
C32 0.025(3) 0.026(3) 0.084(6) 0.014(3) 0.003(3) -0.001(2)
C33 0.037(4) 0.029(3) 0.097(6) 0.010(3) -0.001(4) -0.003(3)
C81 0.086(6) 0.056(5) 0.103(7) -0.030(5) 0.044(5) -0.038(4)
C82 0.084(6) 0.073(5) 0.042(5) -0.005(4) 0.013(4) -0.045(4)
C83 0.122(9) 0.151(9) 0.065(7) 0.032(6) -0.035(6) -0.096(7)

loop_
_atom_type_symbol
_atom_type_description
_atom_type_scat_dispersion_real
_atom_type_scat_dispersion_imag
_atom_type_scat_source
C C 0.0033 0.0016 'International Tables Vol C Tables 4.2.6.8 and 6.1.1.4'
H H 0.0000 0.0000 'International Tables Vol C Tables 4.2.6.8 and 6.1.1.4'
N N 0.0061 0.0033 'International Tables Vol C Tables 4.2.6.8 and 6.1.1.4'
Fe Fe 0.3463 0.8444 'International Tables Vol C Tables 4.2.6.8 and 6.1.1.4'

loop_
_geom_angle_atom_site_label_1
_geom_angle_atom_site_label_2
_geom_angle_atom_site_label_3
_geom_angle
_geom_angle_site_symmetry_1
_geom_angle_site_symmetry_3
_geom_angle_publ_flag
N2 Fe1 N2 180.0 2 . ?
N2 Fe1 N1 83.2(3) 2 . ?
N2 Fe1 N1 96.8(3) . . ?
N2 Fe1 N1 96.8(3) 2 2 ?
N2 Fe1 N1 83.2(3) . 2 ?
N1 Fe1 N1 180.0 . 2 ?
C1 N1 C4 106.5(7) . . ?
C1 N1 Fe1 114.5(4) . . ?
C4 N1 Fe1 139.0(6) . . ?
C7 N2 C10 103.3(6) . . ?
C7 N2 Fe1 142.6(6) . . ?
C10 N2 Fe1 114.1(4) . . ?
N1 C1 C10 115.3(7) . 2 ?
N1 C1 C2 110.9(6) . . ?
C10 C1 C2 133.8(8) 2 . ?
C3 C2 C1 107.2(7) . . ?
C2 C3 C4 107.8(6) . . ?
C2 C3 C31 127.7(7) . . ?
C4 C3 C31 124.4(6) . . ?
C5 C4 N1 128.9(8) . . ?
C5 C4 C3 123.5(6) . . ?
N1 C4 C3 107.6(7) . . ?
C4 C5 C6 132.3(7) . . ?
C5 C6 C7 134.7(7) . . ?
N2 C7 C6 125.6(8) . . ?
N2 C7 C8 110.9(6) . . ?
C6 C7 C8 123.6(6) . . ?
C9 C8 C7 107.6(6) . . ?
C9 C8 C81 126.4(8) . . ?
C7 C8 C81 126.0(6) . . ?
C8 C9 C10 106.2(7) . . ?
C1 C10 C9 135.0(8) 2 . ?
C1 C10 N2 112.9(7) 2 . ?
C9 C10 N2 112.1(6) . . ?
C3 C31 C32 114.4(6) . . ?
C31 C32 C33 113.2(5) . . ?
C8 C81 C82 115.1(6) . . ?
C81 C82 C83 113.1(7) . . ?

loop_
_geom_bond_atom_site_label_1
_geom_bond_atom_site_label_2
_geom_bond_distance
_geom_bond_site_symmetry_2
_geom_bond_publ_flag
Fe1 N2 1.898(6) 2 ?
Fe1 N2 1.898(6) . ?
Fe1 N1 1.930(6) . ?
Fe1 N1 1.930(6) 2 ?
N1 C1 1.356(9) . ?
N1 C4 1.394(7) . ?
N2 C7 1.387(8) . ?
N2 C10 1.423(9) . ?
C1 C10 1.404(8) 2 ?
C1 C2 1.419(9) . ?
C2 C3 1.340(9) . ?
C3 C4 1.455(10) . ?
C3 C31 1.506(8) . ?
C4 C5 1.389(10) . ?
C5 C6 1.390(10) . ?
C6 C7 1.400(10) . ?
C7 C8 1.447(11) . ?
C8 C9 1.371(9) . ?
C8 C81 1.486(10) . ?
C9 C10 1.417(10) . ?
C10 C1 1.404(8) 2 ?
C31 C32 1.517(9) . ?
C32 C33 1.539(8) . ?
C81 C82 1.506(10) . ?
C82 C83 1.547(12) . ?

loop_
_geom_torsion_atom_site_label_1
_geom_torsion_atom_site_label_2
_geom_torsion_atom_site_label_3
_geom_torsion_atom_site_label_4
_geom_torsion
_geom_torsion_site_symmetry_1
_geom_torsion_site_symmetry_2
_geom_torsion_site_symmetry_3
_geom_torsion_site_symmetry_4
_geom_torsion_publ_flag
N2 Fe1 N1 C1 0.9(4) 2 . . . ?
N2 Fe1 N1 C1 -179.1(4) . . . . ?
N1 Fe1 N1 C1 117(100) 2 . . . ?
N2 Fe1 N1 C4 179.8(6) 2 . . . ?
N2 Fe1 N1 C4 -0.2(6) . . . . ?
N1 Fe1 N1 C4 -64(100) 2 . . . ?
N2 Fe1 N2 C7 91(57) 2 . . . ?
N1 Fe1 N2 C7 1.7(6) . . . . ?
N1 Fe1 N2 C7 -178.3(6) 2 . . . ?
N2 Fe1 N2 C10 -89(57) 2 . . . ?
N1 Fe1 N2 C10 -178.5(4) . . . . ?
N1 Fe1 N2 C10 1.5(4) 2 . . . ?
C4 N1 C1 C10 -179.3(5) . . . 2 ?
Fe1 N1 C1 C10 -0.1(7) . . . 2 ?
C4 N1 C1 C2 2.3(6) . . . . ?
Fe1 N1 C1 C2 -178.4(4) . . . . ?
N1 C1 C2 C3 -1.4(7) . . . . ?
C10 C1 C2 C3 -179.4(6) 2 . . . ?
C1 C2 C3 C4 -0.1(7) . . . . ?
C1 C2 C3 C31 177.9(5) . . . . ?
C1 N1 C4 C5 174.9(6) . . . . ?
Fe1 N1 C4 C5 -4.1(10) . . . . ?
C1 N1 C4 C3 -2.3(6) . . . . ?
Fe1 N1 C4 C3 178.7(4) . . . . ?
C2 C3 C4 C5 -175.9(6) . . . . ?
C31 C3 C4 C5 6.0(9) . . . . ?
C2 C3 C4 N1 1.5(7) . . . . ?
C31 C3 C4 N1 -176.6(5) . . . . ?
N1 C4 C5 C6 6.8(11) . . . . ?
C3 C4 C5 C6 -176.5(6) . . . . ?
C4 C5 C6 C7 -3.8(12) . . . . ?
C10 N2 C7 C6 -179.9(6) . . . . ?
Fe1 N2 C7 C6 -0.1(10) . . . . ?
C10 N2 C7 C8 0.9(6) . . . . ?
Fe1 N2 C7 C8 -179.3(5) . . . . ?
C5 C6 C7 N2 -0.4(11) . . . . ?
C5 C6 C7 C8 178.8(7) . . . . ?
N2 C7 C8 C9 -2.1(7) . . . . ?
C6 C7 C8 C9 178.6(6) . . . . ?
N2 C7 C8 C81 178.7(6) . . . . ?
C6 C7 C8 C81 -0.5(11) . . . . ?
C7 C8 C9 C10 2.3(7) . . . . ?
C81 C8 C9 C10 -178.5(7) . . . . ?
C8 C9 C10 C1 -178.5(7) . . . 2 ?
C8 C9 C10 N2 -1.9(7) . . . . ?
C7 N2 C10 C1 178.0(5) . . . 2 ?
Fe1 N2 C10 C1 -1.9(6) . . . 2 ?
C7 N2 C10 C9 0.6(6) . . . . ?
Fe1 N2 C10 C9 -179.3(4) . . . . ?
C2 C3 C31 C32 3.6(9) . . . . ?
C4 C3 C31 C32 -178.7(5) . . . . ?
C3 C31 C32 C33 -179.8(5) . . . . ?
C9 C8 C81 C82 104.7(8) . . . . ?
C7 C8 C81 C82 -76.3(11) . . . . ?
C8 C81 C82 C83 -60.2(10) . . . . ?
